data_2229368
loop_
_publ_author_name
'Hameau, Aur\'elien'
'Guyon, Fabrice'
'Knorr, Michael'
'Colquhoun, Victoria P.'
'Strohmann, Carsten'

_publ_section_title
;
 Two-dimensional polymeric
 [Hg~4~(\m~2~-I)~6~I~2~(\m~2~-C~4~S~6~)]~<i>n~</i>
;
_journal_coeditor_code FI2103
_journal_issue 3
_journal_name_full 'Acta Crystallographica Section E'
_journal_page_first m389
_journal_paper_doi 10.1107/S1600536811006556
_journal_volume 67
_journal_year 2011
_chemical_formula_iupac '[Hg4 I8 (C4 S6)]'
_chemical_formula_moiety 'C2 Hg2 I4 S3'
_chemical_formula_sum 'C2 Hg2 I4 S3'
_chemical_formula_weight 1028.98
_chemical_name_systematic
;
Poly[(\m~2~-2<i>H</i>,5<i>H</i>-1,3-dithiolo[4,5-<i>d</i>][1,3]dithiole-
2,5-dithione)hexa-\m~2~-iodido-diiodidotetramercury(II)]
;
_space_group_IT_number 14
_symmetry_cell_setting monoclinic
_symmetry_space_group_name_Hall '-P 2ybc'
_symmetry_space_group_name_H-M 'P 1 21/c 1'
_atom_sites_solution_primary direct
_atom_sites_solution_secondary difmap
_audit_creation_method SHELXL97
_cell_angle_alpha 90.00
_cell_angle_beta 91.3430(10)
_cell_angle_gamma 90.00
_cell_formula_units_Z 4
_cell_length_a 8.5502(6)
_cell_length_b 11.2156(8)
_cell_length_c 13.4634(9)
_cell_measurement_reflns_used 8987
_cell_measurement_temperature 173(2)
_cell_measurement_theta_max 26
_cell_measurement_theta_min 2.36
_cell_volume 1290.73(16)
_computing_cell_refinement 'SAINT-Plus (Bruker, 1999)'
_computing_data_collection 'SMART (Bruker, 2001)'
_computing_data_reduction 'SAINT-Plus (Bruker, 1999)'
_computing_molecular_graphics 'ORTEP-3 (Farrugia, 1997)'
_computing_publication_material 'SHELXL97 (Sheldrick, 2008)'
_computing_structure_refinement 'SHELXL97 (Sheldrick, 2008)'
_computing_structure_solution 'SHELXS97 (Sheldrick, 2008)'
_diffrn_ambient_temperature 173(2)
_diffrn_measured_fraction_theta_full 1.000
_diffrn_measured_fraction_theta_max 1.000
_diffrn_measurement_device_type 'Bruker APEX CCD'
_diffrn_measurement_method \w
_diffrn_radiation_monochromator graphite
_diffrn_radiation_source 'fine-focus sealed tube'
_diffrn_radiation_type MoK\a
_diffrn_radiation_wavelength 0.71073
_diffrn_reflns_av_R_equivalents 0.0861
_diffrn_reflns_av_sigmaI/netI 0.0328
_diffrn_reflns_limit_h_max 10
_diffrn_reflns_limit_h_min -10
_diffrn_reflns_limit_k_max 13
_diffrn_reflns_limit_k_min -13
_diffrn_reflns_limit_l_max 16
_diffrn_reflns_limit_l_min -16
_diffrn_reflns_number 24415
_diffrn_reflns_theta_full 26.00
_diffrn_reflns_theta_max 26.00
_diffrn_reflns_theta_min 2.36
_diffrn_standards_decay_% 0
_diffrn_standards_interval_count 50
_diffrn_standards_number 1
_exptl_absorpt_coefficient_mu 33.761
_exptl_absorpt_correction_T_max 0.1333
_exptl_absorpt_correction_T_min 0.0352
_exptl_absorpt_correction_type multi-scan
_exptl_absorpt_process_details '(SADABS; Bruker, 1999)'
_exptl_crystal_colour 'dark red'
_exptl_crystal_density_diffrn 5.295
_exptl_crystal_density_method 'not measured'
_exptl_crystal_description needle
_exptl_crystal_F_000 1728
_exptl_crystal_size_max 0.30
_exptl_crystal_size_mid 0.10
_exptl_crystal_size_min 0.10
_refine_diff_density_max 3.557
_refine_diff_density_min -3.288
_refine_ls_extinction_method none
_refine_ls_goodness_of_fit_ref 1.025
_refine_ls_matrix_type full
_refine_ls_number_parameters 100
_refine_ls_number_reflns 2543
_refine_ls_number_restraints 0
_refine_ls_restrained_S_all 1.025
_refine_ls_R_factor_all 0.0413
_refine_ls_R_factor_gt 0.0386
_refine_ls_shift/su_max 0.001
_refine_ls_shift/su_mean 0.000
_refine_ls_structure_factor_coef Fsqd
_refine_ls_weighting_details 'calc w=1/[\s^2^(Fo^2^)+(0.0770P)^2^+7.1937P] where P=(Fo^2^+2Fc^2^)/3'
_refine_ls_weighting_scheme calc
_refine_ls_wR_factor_gt 0.1113
_refine_ls_wR_factor_ref 0.1136
_reflns_number_gt 2337
_reflns_number_total 2543
_reflns_threshold_expression I>2\s(I)
_cod_data_source_file fi2103.cif
_cod_data_source_block I
_cod_original_sg_symbol_H-M 'P 21/c'
_cod_database_code 2229368
_cod_database_fobs_code 2229368

loop_
_symmetry_equiv_pos_as_xyz
'x, y, z'
'-x, y+1/2, -z+1/2'
'-x, -y, -z'
'x, -y-1/2, z-1/2'

loop_
_atom_site_type_symbol
_atom_site_label
_atom_site_fract_x
_atom_site_fract_y
_atom_site_fract_z
_atom_site_U_iso_or_equiv
_atom_site_adp_type
_atom_site_calc_flag
_atom_site_refinement_flags
_atom_site_occupancy
_atom_site_disorder_assembly
_atom_site_disorder_group
C C1 0.0263(12) 0.9542(9) 1.0288(7) 0.029(2) Uani d . 1 . .
C C2 0.2439(12) 0.9942(9) 0.9076(8) 0.033(2) Uani d . 1 . .
Hg Hg1 0.51629(6) 0.77041(5) 0.83365(5) 0.05585(19) Uani d . 1 . .
Hg Hg2 0.22624(7) 0.46970(6) 0.97826(5) 0.0672(2) Uani d . 1 . .
I I1 0.82359(9) 0.77867(6) 0.83985(5) 0.0374(2) Uani d . 1 . .
I I2 0.25603(8) 0.64475(6) 0.79810(5) 0.0372(2) Uani d . 1 . .
I I3 0.08558(9) 0.60123(6) 1.11662(5) 0.03616(19) Uani d . 1 . .
I I4 0.45656(8) 0.32667(6) 0.92556(5) 0.03444(19) Uani d . 1 . .
S S1 0.2076(3) 0.8973(2) 1.0033(2) 0.0374(6) Uani d . 1 . .
S S2 0.4123(3) 0.9968(3) 0.8465(2) 0.0427(6) Uani d . 1 . .
S S3 -0.0987(3) 0.9043(2) 1.1185(2) 0.0363(6) Uani d . 1 . .

loop_
_atom_site_aniso_label
_atom_site_aniso_U_11
_atom_site_aniso_U_22
_atom_site_aniso_U_33
_atom_site_aniso_U_12
_atom_site_aniso_U_13
_atom_site_aniso_U_23
C1 0.025(5) 0.035(5) 0.028(5) -0.001(4) 0.003(4) 0.002(4)
C2 0.031(5) 0.029(5) 0.039(5) -0.002(4) 0.003(4) -0.001(4)
Hg1 0.0325(3) 0.0672(4) 0.0682(4) -0.0029(2) 0.0078(2) 0.0044(3)
Hg2 0.0477(4) 0.0668(4) 0.0881(5) 0.0157(3) 0.0243(3) -0.0110(3)
I1 0.0303(4) 0.0452(4) 0.0369(4) -0.0012(3) 0.0048(3) -0.0032(3)
I2 0.0332(4) 0.0424(4) 0.0359(4) -0.0019(3) 0.0013(3) 0.0038(3)
I3 0.0351(4) 0.0365(4) 0.0369(4) -0.0014(3) 0.0029(3) -0.0047(3)
I4 0.0305(4) 0.0404(4) 0.0326(4) 0.0048(3) 0.0041(3) -0.0024(3)
S1 0.0310(14) 0.0406(14) 0.0410(14) 0.0074(11) 0.0101(11) 0.0073(11)
S2 0.0350(15) 0.0365(13) 0.0576(17) 0.0020(11) 0.0205(13) 0.0038(12)
S3 0.0339(14) 0.0372(13) 0.0383(13) 0.0051(10) 0.0128(11) 0.0067(11)

loop_
_atom_type_symbol
_atom_type_description
_atom_type_scat_dispersion_real
_atom_type_scat_dispersion_imag
_atom_type_scat_source
C C 0.0033 0.0016 'International Tables Vol C Tables 4.2.6.8 and 6.1.1.4'
S S 0.1246 0.1234 'International Tables Vol C Tables 4.2.6.8 and 6.1.1.4'
I I -0.4742 1.8119 'International Tables Vol C Tables 4.2.6.8 and 6.1.1.4'
Hg Hg -2.3894 9.2266 'International Tables Vol C Tables 4.2.6.8 and 6.1.1.4'

loop_
_geom_angle_atom_site_label_1
_geom_angle_atom_site_label_2
_geom_angle_atom_site_label_3
_geom_angle_site_symmetry_1
_geom_angle_site_symmetry_3
_geom_angle
_geom_angle_publ_flag
C1 C1 S1 3_577 . 117.1(11) ?
C1 C1 S3 3_577 . 116.3(11) ?
S1 C1 S3 . . 126.6(6) ?
S2 C2 S3 . 3_577 121.0(6) ?
S2 C2 S1 . . 123.4(6) ?
S3 C2 S1 3_577 . 115.5(6) ?
I1 Hg1 I2 . . 148.57(3) ?
I1 Hg1 S2 . . 107.19(7) ?
I2 Hg1 S2 . . 103.53(7) ?
I4 Hg2 I3 . . 150.11(4) ?
I4 Hg2 I3 . 3_567 112.31(3) ?
I3 Hg2 I3 . 3_567 91.87(3) ?
I4 Hg2 I2 . . 95.60(3) ?
I3 Hg2 I2 . . 103.81(3) ?
I3 Hg2 I2 3_567 . 85.70(3) ?
Hg1 I2 Hg2 . . 105.93(3) ?
Hg2 I3 Hg2 . 3_567 88.13(3) ?
C1 S1 C2 . . 95.4(5) ?
C2 S2 Hg1 . . 107.7(4) ?
C2 S3 C1 3_577 . 95.7(5) ?

loop_
_geom_bond_atom_site_label_1
_geom_bond_atom_site_label_2
_geom_bond_site_symmetry_2
_geom_bond_distance
_geom_bond_publ_flag
C1 C1 3_577 1.36(2) ?
C1 S1 . 1.718(11) ?
C1 S3 . 1.724(11) ?
C2 S2 . 1.675(11) ?
C2 S3 3_577 1.715(11) ?
C2 S1 . 1.720(11) ?
Hg1 I1 . 2.6285(9) ?
Hg1 I2 . 2.6678(9) ?
Hg1 S2 . 2.697(3) ?
Hg2 I4 . 2.6496(9) ?
Hg2 I3 . 2.6828(9) ?
Hg2 I3 3_567 3.0353(10) ?
Hg2 I2 . 3.1357(10) ?
I3 Hg2 3_567 3.0353(10) ?
S3 C2 3_577 1.715(11) ?
